data_7032413
loop_
_publ_author_name
'Yang, Jin'
'Li, Pinhua'
'Zhang, Yicheng'
'Wang, Lei'

_publ_section_title
;
 A new library of arsine, stibine-stabilized N-heterocyclic carbene
 palladium complexes: synthesis, structures and activities in C-C and C-N
 coupling reactions.
;
_journal_issue 37
_journal_name_full 'Dalton transactions (Cambridge, England : 2003)'
_journal_page_first 14114
_journal_page_last 14122
_journal_paper_doi 10.1039/c4dt01773k
_journal_volume 43
_journal_year 2014
_chemical_formula_moiety 'C39 H39 As Cl2 N2 Pd'
_chemical_formula_sum 'C39 H39 As Cl2 N2 Pd'
_chemical_formula_weight 787.94
_chemical_name_systematic
; 
 ? 
;
_space_group_IT_number 14
_symmetry_cell_setting monoclinic
_symmetry_space_group_name_Hall '-P 2ybc'
_symmetry_space_group_name_H-M 'P 1 21/c 1'
_atom_sites_solution_hydrogens geom
_atom_sites_solution_primary direct
_atom_sites_solution_secondary difmap
_audit_creation_method SHELXL-97
_cell_angle_alpha 90.00
_cell_angle_beta 92.799(7)
_cell_angle_gamma 90.00
_cell_formula_units_Z 4
_cell_length_a 17.556(7)
_cell_length_b 13.840(6)
_cell_length_c 15.138(6)
_cell_measurement_reflns_used 6040
_cell_measurement_temperature 296(2)
_cell_measurement_theta_max 26.6224
_cell_measurement_theta_min 2.2751
_cell_volume 3674(3)
_computing_cell_refinement 'Bruker SMART'
_computing_data_collection 'Bruker SMART APEX II'
_computing_data_reduction 'Bruker SAINT'
_computing_molecular_graphics 'Bruker SHELXTL'
_computing_publication_material 'Bruker SHELXTL'
_computing_structure_refinement 'SHELXL-97 (Sheldrick, 2008)'
_computing_structure_solution 'SHELXS-97 (Sheldrick, 2008)'
_diffrn_ambient_temperature 296(2)
_diffrn_measured_fraction_theta_full 0.997
_diffrn_measured_fraction_theta_max 0.997
_diffrn_measurement_device_type 'Bruker APEX II area detector'
_diffrn_measurement_method '\w scans'
_diffrn_radiation_monochromator graphite
_diffrn_radiation_source 'fine-focus sealed tube'
_diffrn_radiation_type MoK\a
_diffrn_radiation_wavelength 0.71073
_diffrn_reflns_av_R_equivalents 0.0551
_diffrn_reflns_av_sigmaI/netI 0.0674
_diffrn_reflns_limit_h_max 20
_diffrn_reflns_limit_h_min -13
_diffrn_reflns_limit_k_max 16
_diffrn_reflns_limit_k_min -15
_diffrn_reflns_limit_l_max 17
_diffrn_reflns_limit_l_min -17
_diffrn_reflns_number 17968
_diffrn_reflns_theta_full 25.00
_diffrn_reflns_theta_max 25.00
_diffrn_reflns_theta_min 1.87
_exptl_absorpt_coefficient_mu 1.573
_exptl_absorpt_correction_T_max 0.7869
_exptl_absorpt_correction_T_min 0.7136
_exptl_absorpt_correction_type multi-scan
_exptl_absorpt_process_details SADABS
_exptl_crystal_colour yellow
_exptl_crystal_density_diffrn 1.425
_exptl_crystal_density_method 'not measured'
_exptl_crystal_description block
_exptl_crystal_F_000 1600
_exptl_crystal_size_max 0.23
_exptl_crystal_size_mid 0.19
_exptl_crystal_size_min 0.16
_refine_diff_density_max 1.698
_refine_diff_density_min -0.997
_refine_diff_density_rms 0.165
_refine_ls_extinction_method none
_refine_ls_goodness_of_fit_ref 1.049
_refine_ls_hydrogen_treatment constr
_refine_ls_matrix_type full
_refine_ls_number_parameters 412
_refine_ls_number_reflns 6452
_refine_ls_number_restraints 0
_refine_ls_restrained_S_all 1.049
_refine_ls_R_factor_all 0.0719
_refine_ls_R_factor_gt 0.0495
_refine_ls_shift/su_max 0.001
_refine_ls_shift/su_mean 0.000
_refine_ls_structure_factor_coef Fsqd
_refine_ls_weighting_details 'calc w=1/[\s^2^(Fo^2^)+(0.0929P)^2^+0.0000P] where P=(Fo^2^+2Fc^2^)/3'
_refine_ls_weighting_scheme calc
_refine_ls_wR_factor_gt 0.1364
_refine_ls_wR_factor_ref 0.1522
_reflns_number_gt 4825
_reflns_number_total 6452
_reflns_threshold_expression >2sigma(I)
_cod_duplicate_entry 7032038
_cod_data_source_file c4dt01773k2.cif
_cod_data_source_block 1a
_cod_depositor_comments
;
The following automatic conversions were performed:

'_exptl_absorpt_correction_type' value 'Multi-scan' changed to
'multi-scan' according to
/usr/data/users/saulius/crontab/automatic-downloads/current/RSC/lib/dictionaries/cif_core.dic
dictionary named 'cif_core.dic' version 2.4.2 from 2011-04-26.

Automatic conversion script
Id: cif_fix_values 2281 2013-09-26 08:29:07Z andrius 
;
_cod_original_sg_symbol_H-M P21/c
_cod_database_code 7032413

loop_
_symmetry_equiv_pos_as_xyz
'x, y, z'
'-x, y+1/2, -z+1/2'
'-x, -y, -z'
'x, -y-1/2, z-1/2'

loop_
_atom_site_label
_atom_site_type_symbol
_atom_site_fract_x
_atom_site_fract_y
_atom_site_fract_z
_atom_site_U_iso_or_equiv
_atom_site_adp_type
_atom_site_occupancy
_atom_site_symmetry_multiplicity
_atom_site_calc_flag
_atom_site_refinement_flags
Pd1 Pd 0.24783(2) 0.42591(3) 0.31508(2) 0.03409(16) Uani 1 1 d .
Cl1 Cl 0.35236(9) 0.50736(11) 0.26730(10) 0.0615(4) Uani 1 1 d .
Cl2 Cl 0.14770(8) 0.34339(9) 0.37170(9) 0.0481(3) Uani 1 1 d .
As1 As 0.24658(3) 0.54431(4) 0.43278(3) 0.03742(18) Uani 1 1 d .
N1 N 0.2997(3) 0.2689(3) 0.1886(3) 0.0415(10) Uani 1 1 d .
N2 N 0.2002(3) 0.3444(3) 0.1373(3) 0.0446(11) Uani 1 1 d .
C1 C 0.2499(3) 0.3386(3) 0.2093(3) 0.0342(11) Uani 1 1 d .
C2 C 0.2808(4) 0.2312(4) 0.1049(4) 0.0574(16) Uani 1 1 d .
H2 H 0.3063 0.1820 0.0766 0.069 Uiso 1 1 calc R
C3 C 0.2195(4) 0.2787(4) 0.0729(4) 0.0569(16) Uani 1 1 d .
H3 H 0.1945 0.2695 0.0179 0.068 Uiso 1 1 calc R
C4 C 0.3628(3) 0.2346(4) 0.2460(3) 0.0442(13) Uani 1 1 d .
C5 C 0.4364(3) 0.2610(4) 0.2264(4) 0.0528(14) Uani 1 1 d .
C6 C 0.4946(4) 0.2238(5) 0.2839(5) 0.0680(19) Uani 1 1 d .
H6 H 0.5448 0.2394 0.2732 0.082 Uiso 1 1 calc R
C7 C 0.4811(4) 0.1654(5) 0.3551(5) 0.0673(19) Uani 1 1 d .
C8 C 0.4075(4) 0.1401(4) 0.3683(4) 0.0647(18) Uani 1 1 d .
H8 H 0.3975 0.0999 0.4155 0.078 Uiso 1 1 calc R
C9 C 0.3472(3) 0.1720(4) 0.3142(4) 0.0493(14) Uani 1 1 d .
C10 C 0.4528(4) 0.3249(5) 0.1506(5) 0.078(2) Uani 1 1 d .
H10A H 0.4365 0.2938 0.0963 0.116 Uiso 1 1 calc R
H10B H 0.5066 0.3373 0.1507 0.116 Uiso 1 1 calc R
H10C H 0.4260 0.3849 0.1560 0.116 Uiso 1 1 calc R
C11 C 0.2662(4) 0.1365(4) 0.3270(5) 0.0698(19) Uani 1 1 d .
H11A H 0.2343 0.1904 0.3405 0.105 Uiso 1 1 calc R
H11B H 0.2667 0.0910 0.3749 0.105 Uiso 1 1 calc R
H11C H 0.2466 0.1058 0.2738 0.105 Uiso 1 1 calc R
C12 C 0.5469(5) 0.1281(7) 0.4143(5) 0.106(3) Uani 1 1 d .
H12A H 0.5675 0.0708 0.3887 0.159 Uiso 1 1 calc R
H12B H 0.5290 0.1131 0.4716 0.159 Uiso 1 1 calc R
H12C H 0.5859 0.1766 0.4200 0.159 Uiso 1 1 calc R
C13 C 0.1353(3) 0.4080(4) 0.1298(3) 0.0428(13) Uani 1 1 d .
C14 C 0.1464(4) 0.5034(4) 0.1044(4) 0.0544(15) Uani 1 1 d .
C15 C 0.0820(5) 0.5632(5) 0.1003(4) 0.0661(19) Uani 1 1 d .
H15 H 0.0878 0.6281 0.0862 0.079 Uiso 1 1 calc R
C16 C 0.0110(4) 0.5294(5) 0.1164(4) 0.067(2) Uani 1 1 d .
C17 C 0.0026(4) 0.4333(5) 0.1392(4) 0.0604(17) Uani 1 1 d .
H17 H -0.0457 0.4099 0.1503 0.073 Uiso 1 1 calc R
C18 C 0.0644(4) 0.3713(4) 0.1459(3) 0.0513(15) Uani 1 1 d .
C19 C 0.2212(4) 0.5418(5) 0.0799(5) 0.076(2) Uani 1 1 d .
H19A H 0.2612 0.5086 0.1131 0.115 Uiso 1 1 calc R
H19B H 0.2238 0.6096 0.0931 0.115 Uiso 1 1 calc R
H19C H 0.2270 0.5321 0.0179 0.115 Uiso 1 1 calc R
C20 C 0.0531(4) 0.2659(5) 0.1696(4) 0.0694(18) Uani 1 1 d .
H20A H 0.0606 0.2264 0.1187 0.104 Uiso 1 1 calc R
H20B H 0.0022 0.2567 0.1887 0.104 Uiso 1 1 calc R
H20C H 0.0892 0.2480 0.2164 0.104 Uiso 1 1 calc R
C21 C -0.0583(5) 0.5957(6) 0.1085(5) 0.093(3) Uani 1 1 d .
H21A H -0.0511 0.6490 0.1485 0.140 Uiso 1 1 calc R
H21B H -0.1030 0.5602 0.1229 0.140 Uiso 1 1 calc R
H21C H -0.0644 0.6195 0.0490 0.140 Uiso 1 1 calc R
C22 C 0.1620(3) 0.5554(4) 0.5097(3) 0.0427(13) Uani 1 1 d .
C23 C 0.1556(4) 0.4916(4) 0.5785(4) 0.0623(17) Uani 1 1 d .
H23 H 0.1926 0.4441 0.5882 0.075 Uiso 1 1 calc R
C24 C 0.0947(4) 0.4969(5) 0.6341(4) 0.0700(19) Uani 1 1 d .
H24 H 0.0918 0.4538 0.6810 0.084 Uiso 1 1 calc R
C25 C 0.0401(4) 0.5640(5) 0.6201(4) 0.0685(19) Uani 1 1 d .
H25 H -0.0009 0.5671 0.6567 0.082 Uiso 1 1 calc R
C26 C 0.0453(4) 0.6279(6) 0.5515(5) 0.082(2) Uani 1 1 d .
H26 H 0.0077 0.6745 0.5418 0.099 Uiso 1 1 calc R
C27 C 0.1054(4) 0.6240(5) 0.4970(4) 0.0678(18) Uani 1 1 d .
H27 H 0.1080 0.6682 0.4510 0.081 Uiso 1 1 calc R
C28 C 0.3317(3) 0.5289(4) 0.5178(3) 0.0482(14) Uani 1 1 d .
C29 C 0.3862(4) 0.4619(5) 0.5005(4) 0.0619(17) Uani 1 1 d .
H29 H 0.3847 0.4294 0.4466 0.074 Uiso 1 1 calc R
C30 C 0.4444(4) 0.4426(6) 0.5651(6) 0.090(3) Uani 1 1 d .
H30 H 0.4819 0.3973 0.5541 0.108 Uiso 1 1 calc R
C31 C 0.4459(5) 0.4911(9) 0.6448(7) 0.108(4) Uani 1 1 d .
H31 H 0.4846 0.4784 0.6874 0.130 Uiso 1 1 calc R
C32 C 0.3917(6) 0.5567(8) 0.6615(6) 0.106(3) Uani 1 1 d .
H32 H 0.3928 0.5885 0.7156 0.127 Uiso 1 1 calc R
C33 C 0.3347(5) 0.5767(5) 0.5986(4) 0.077(2) Uani 1 1 d .
H33 H 0.2979 0.6226 0.6102 0.092 Uiso 1 1 calc R
C34 C 0.2503(4) 0.6731(4) 0.3829(4) 0.0507(15) Uani 1 1 d .
C35 C 0.2959(4) 0.7457(4) 0.4166(4) 0.0681(19) Uani 1 1 d .
H35 H 0.3279 0.7345 0.4663 0.082 Uiso 1 1 calc R
C36 C 0.2943(6) 0.8366(5) 0.3764(6) 0.093(3) Uani 1 1 d .
H36 H 0.3272 0.8852 0.3970 0.112 Uiso 1 1 calc R
C37 C 0.2430(6) 0.8535(5) 0.3054(6) 0.101(3) Uani 1 1 d .
H37 H 0.2385 0.9153 0.2818 0.121 Uiso 1 1 calc R
C38 C 0.2003(5) 0.7824(6) 0.2707(5) 0.091(3) Uani 1 1 d .
H38 H 0.1688 0.7938 0.2207 0.110 Uiso 1 1 calc R
C39 C 0.2026(4) 0.6908(5) 0.3090(4) 0.0691(19) Uani 1 1 d .
H39 H 0.1721 0.6415 0.2850 0.083 Uiso 1 1 calc R

loop_
_atom_site_aniso_label
_atom_site_aniso_U_11
_atom_site_aniso_U_22
_atom_site_aniso_U_33
_atom_site_aniso_U_23
_atom_site_aniso_U_13
_atom_site_aniso_U_12
Pd1 0.0346(3) 0.0336(2) 0.0343(2) -0.00399(15) 0.00292(17) 0.00025(16)
Cl1 0.0545(10) 0.0654(9) 0.0664(10) -0.0088(7) 0.0207(8) -0.0174(8)
Cl2 0.0464(9) 0.0490(7) 0.0496(8) -0.0013(6) 0.0096(6) -0.0077(6)
As1 0.0414(4) 0.0354(3) 0.0353(3) -0.0046(2) 0.0004(2) -0.0004(2)
N1 0.042(3) 0.040(2) 0.042(2) -0.0088(18) 0.005(2) 0.003(2)
N2 0.051(3) 0.046(2) 0.036(2) -0.0088(19) 0.000(2) 0.004(2)
C1 0.022(3) 0.038(3) 0.043(3) -0.002(2) 0.005(2) 0.000(2)
C2 0.067(5) 0.052(3) 0.054(3) -0.023(3) 0.008(3) 0.006(3)
C3 0.064(4) 0.064(4) 0.041(3) -0.019(3) -0.002(3) 0.006(3)
C4 0.040(3) 0.041(3) 0.052(3) -0.013(2) 0.004(3) 0.008(2)
C5 0.037(4) 0.056(3) 0.066(4) -0.015(3) 0.009(3) 0.000(3)
C6 0.038(4) 0.079(5) 0.087(5) -0.032(4) -0.001(3) 0.003(3)
C7 0.062(5) 0.072(4) 0.067(4) -0.024(4) -0.009(4) 0.022(4)
C8 0.077(5) 0.059(4) 0.058(4) -0.007(3) -0.002(4) 0.020(4)
C9 0.049(4) 0.042(3) 0.057(3) -0.010(3) 0.002(3) 0.009(3)
C10 0.058(5) 0.078(5) 0.098(6) -0.004(4) 0.019(4) -0.005(4)
C11 0.074(5) 0.049(4) 0.087(5) 0.012(3) 0.015(4) 0.004(3)
C12 0.079(6) 0.143(7) 0.092(6) -0.031(5) -0.034(5) 0.043(6)
C13 0.042(4) 0.050(3) 0.035(3) -0.005(2) -0.003(2) 0.009(3)
C14 0.069(5) 0.052(3) 0.042(3) 0.001(3) -0.004(3) 0.005(3)
C15 0.092(6) 0.055(4) 0.050(4) 0.003(3) -0.009(4) 0.015(4)
C16 0.076(5) 0.080(5) 0.042(3) -0.009(3) -0.014(3) 0.037(4)
C17 0.049(4) 0.087(5) 0.044(3) -0.007(3) -0.007(3) 0.013(3)
C18 0.056(4) 0.061(4) 0.036(3) -0.005(2) -0.008(3) 0.009(3)
C19 0.081(6) 0.071(4) 0.077(5) 0.021(4) 0.008(4) -0.009(4)
C20 0.060(5) 0.072(4) 0.075(4) 0.001(3) -0.010(4) -0.008(4)
C21 0.093(7) 0.111(6) 0.073(5) -0.015(4) -0.020(4) 0.062(5)
C22 0.044(4) 0.044(3) 0.040(3) -0.009(2) 0.000(2) 0.005(2)
C23 0.074(5) 0.050(3) 0.064(4) 0.011(3) 0.022(3) 0.019(3)
C24 0.079(5) 0.065(4) 0.068(4) 0.006(3) 0.030(4) 0.007(4)
C25 0.058(5) 0.090(5) 0.059(4) -0.012(4) 0.017(3) 0.005(4)
C26 0.064(5) 0.107(6) 0.078(5) 0.009(4) 0.019(4) 0.041(4)
C27 0.069(5) 0.078(4) 0.057(4) 0.015(3) 0.009(3) 0.020(4)
C28 0.048(4) 0.052(3) 0.044(3) 0.007(2) -0.004(3) -0.013(3)
C29 0.044(4) 0.073(4) 0.070(4) 0.030(3) 0.011(3) -0.006(3)
C30 0.041(5) 0.117(6) 0.113(7) 0.072(6) 0.000(4) -0.009(4)
C31 0.056(6) 0.173(10) 0.093(7) 0.076(7) -0.037(5) -0.056(6)
C32 0.088(8) 0.149(9) 0.076(6) 0.019(5) -0.041(5) -0.049(6)
C33 0.082(6) 0.085(5) 0.061(4) 0.003(3) -0.019(4) -0.022(4)
C34 0.069(4) 0.035(3) 0.049(3) -0.004(2) 0.007(3) 0.003(3)
C35 0.101(6) 0.046(3) 0.058(4) -0.001(3) 0.004(4) -0.013(4)
C36 0.144(9) 0.047(4) 0.090(6) -0.005(4) 0.022(6) -0.021(5)
C37 0.173(10) 0.043(4) 0.088(6) 0.013(4) 0.030(6) 0.010(5)
C38 0.127(8) 0.078(5) 0.068(5) 0.022(4) 0.002(5) 0.022(5)
C39 0.085(6) 0.058(4) 0.063(4) 0.007(3) -0.008(4) 0.002(4)

loop_
_atom_type_symbol
_atom_type_description
_atom_type_scat_dispersion_real
_atom_type_scat_dispersion_imag
_atom_type_scat_source
C C 0.0033 0.0016 'International Tables Vol C Tables 4.2.6.8 and 6.1.1.4'
H H 0.0000 0.0000 'International Tables Vol C Tables 4.2.6.8 and 6.1.1.4'
N N 0.0061 0.0033 'International Tables Vol C Tables 4.2.6.8 and 6.1.1.4'
Cl Cl 0.1484 0.1585 'International Tables Vol C Tables 4.2.6.8 and 6.1.1.4'
As As 0.0499 2.0058 'International Tables Vol C Tables 4.2.6.8 and 6.1.1.4'
Pd Pd -0.9988 1.0072 'International Tables Vol C Tables 4.2.6.8 and 6.1.1.4'

loop_
_geom_angle_atom_site_label_1
_geom_angle_atom_site_label_2
_geom_angle_atom_site_label_3
_geom_angle
C1 Pd1 Cl2 92.42(14)
C1 Pd1 Cl1 89.91(14)
Cl2 Pd1 Cl1 176.22(6)
C1 Pd1 As1 174.39(14)
Cl2 Pd1 As1 91.57(4)
Cl1 Pd1 As1 86.32(5)
C28 As1 C22 101.5(2)
C28 As1 C34 108.7(2)
C22 As1 C34 101.7(2)
C28 As1 Pd1 112.35(18)
C22 As1 Pd1 122.04(15)
C34 As1 Pd1 109.53(16)
C1 N1 C2 110.5(5)
C1 N1 C4 125.4(4)
C2 N1 C4 124.1(4)
C1 N2 C3 110.7(4)
C1 N2 C13 124.9(4)
C3 N2 C13 124.4(4)
N1 C1 N2 104.7(4)
N1 C1 Pd1 130.7(4)
N2 C1 Pd1 124.4(3)
C3 C2 N1 107.3(5)
C2 C3 N2 106.8(5)
C9 C4 C5 122.9(5)
C9 C4 N1 118.5(5)
C5 C4 N1 118.4(5)
C4 C5 C6 115.3(6)
C4 C5 C10 122.6(5)
C6 C5 C10 122.1(6)
C7 C6 C5 123.5(6)
C8 C7 C6 117.7(6)
C8 C7 C12 121.7(8)
C6 C7 C12 120.5(7)
C7 C8 C9 122.5(7)
C8 C9 C4 118.0(6)
C8 C9 C11 121.0(6)
C4 C9 C11 121.1(5)
C18 C13 C14 122.6(5)
C18 C13 N2 118.6(5)
C14 C13 N2 118.7(5)
C13 C14 C15 116.7(6)
C13 C14 C19 123.2(6)
C15 C14 C19 120.1(6)
C16 C15 C14 122.1(6)
C15 C16 C17 119.0(6)
C15 C16 C21 120.8(7)
C17 C16 C21 120.2(8)
C18 C17 C16 121.3(7)
C13 C18 C17 118.1(6)
C13 C18 C20 121.8(5)
C17 C18 C20 120.1(6)
C23 C22 C27 117.5(6)
C23 C22 As1 119.9(4)
C27 C22 As1 122.6(4)
C22 C23 C24 121.1(6)
C25 C24 C23 120.2(6)
C24 C25 C26 119.5(6)
C25 C26 C27 120.9(7)
C26 C27 C22 120.9(6)
C29 C28 C33 119.7(6)
C29 C28 As1 118.1(5)
C33 C28 As1 121.9(5)
C28 C29 C30 119.2(7)
C31 C30 C29 119.8(8)
C32 C31 C30 120.5(8)
C31 C32 C33 120.1(9)
C32 C33 C28 120.6(9)
C35 C34 C39 119.4(6)
C35 C34 As1 124.1(4)
C39 C34 As1 116.5(4)
C34 C35 C36 120.0(7)
C37 C36 C35 119.1(7)
C38 C37 C36 120.9(7)
C37 C38 C39 120.3(7)
C34 C39 C38 120.0(7)

loop_
_geom_bond_atom_site_label_1
_geom_bond_atom_site_label_2
_geom_bond_distance
Pd1 C1 2.008(5)
Pd1 Cl2 2.2970(15)
Pd1 Cl1 2.3004(17)
Pd1 As1 2.4216(9)
As1 C28 1.936(5)
As1 C22 1.937(6)
As1 C34 1.938(5)
N1 C1 1.350(6)
N1 C2 1.396(6)
N1 C4 1.453(6)
N2 C1 1.365(6)
N2 C3 1.389(6)
N2 C13 1.440(7)
C2 C3 1.332(8)
C4 C9 1.386(8)
C4 C5 1.388(8)
C5 C6 1.407(8)
C5 C10 1.488(9)
C6 C7 1.376(9)
C7 C8 1.364(10)
C7 C12 1.518(9)
C8 C9 1.378(8)
C9 C11 1.526(9)
C13 C18 1.376(8)
C13 C14 1.392(8)
C14 C15 1.400(9)
C14 C19 1.480(9)
C15 C16 1.364(10)
C16 C17 1.384(9)
C16 C21 1.524(9)
C17 C18 1.383(8)
C18 C20 1.518(8)
C22 C23 1.375(8)
C22 C27 1.381(8)
C23 C24 1.396(9)
C24 C25 1.345(9)
C25 C26 1.370(9)
C26 C27 1.371(9)
C28 C29 1.366(8)
C28 C33 1.388(8)
C29 C30 1.406(10)
C30 C31 1.381(13)
C31 C32 1.348(14)
C32 C33 1.374(11)
C34 C35 1.367(8)
C34 C39 1.386(8)
C35 C36 1.398(9)
C36 C37 1.387(11)
C37 C38 1.329(12)
C38 C39 1.394(9)
